data_7037096
loop_
_publ_author_name
'Alhashmialameer, Dalal'
'Ikpo, Nduka'
'Collins, Julie'
'Dawe, Louise N.'
'Hattenhauer, Karen'
'Kerton, Francesca M.'

_publ_section_title
;
 Ring-opening polymerization of rac-lactide mediated by tetrametallic
 lithium and sodium diamino-bis(phenolate) complexes.
;
_journal_issue 46
_journal_name_full 'Dalton transactions (Cambridge, England : 2003)'
_journal_page_first 20216
_journal_page_last 20231
_journal_paper_doi 10.1039/c5dt03119b
_journal_volume 44
_journal_year 2015
_chemical_formula_moiety 'C82 H132 Li4 N4 O7, 3(C7H8)'
_chemical_formula_sum 'C103 H156 Li4 N4 O7'
_chemical_formula_weight 1590.15
_chemical_name_systematic
; 
 ? 
;
_chemical_properties_physical Moisture-sensitive
_space_group_IT_number 2
_symmetry_cell_setting triclinic
_symmetry_Int_Tables_number 2
_symmetry_space_group_name_Hall '-P 1'
_symmetry_space_group_name_H-M 'P -1'
_atom_sites_solution_hydrogens geom
_atom_sites_solution_primary direct
_atom_sites_solution_secondary difmap
_audit_creation_method SHELXL-97
_audit_update_record
;
2015-07-01 deposited with the CCDC.
2015-10-27 downloaded from the CCDC.
;
_cell_angle_alpha 103.219(7)
_cell_angle_beta 98.581(7)
_cell_angle_gamma 109.095(8)
_cell_formula_units_Z 2
_cell_length_a 16.592(2)
_cell_length_b 18.655(2)
_cell_length_c 19.067(2)
_cell_measurement_reflns_used 26644
_cell_measurement_temperature 163(2)
_cell_measurement_theta_max 27.3
_cell_measurement_theta_min 3.0
_cell_volume 5265.8(11)
_computing_cell_refinement 'CrystalClear-SM Expert 2.0 r4 (Rigaku, 2009)'
_computing_data_collection 'CrystalClear-SM Expert 2.0 r4 (Rigaku, 2009)'
_computing_data_reduction 'FS-PROCESS (Rigaku, 2009)'
_computing_molecular_graphics 'CrystalStructure 4.0 (Rigaku, 2010)'
_computing_publication_material 'CrystalStructure 4.0 (Rigaku, 2010)'
_computing_structure_refinement 'SHELXL-97 (Acta Cryst.2008, A64, 112-122)'
_computing_structure_solution 'SHELXL-97 (Acta Cryst.2008, A64, 112-122)'
_diffrn_ambient_temperature 163(2)
_diffrn_detector_area_resol_mean 14.63
_diffrn_measured_fraction_theta_full 0.982
_diffrn_measured_fraction_theta_max 0.982
_diffrn_measurement_device_type 'Rigaku Saturn'
_diffrn_measurement_method \w
_diffrn_radiation_monochromator 'graphite - Rigaku SHINE'
_diffrn_radiation_source 'fine-focus sealed tube'
_diffrn_radiation_type MoK\a
_diffrn_radiation_wavelength 0.71075
_diffrn_reflns_av_R_equivalents 0.0454
_diffrn_reflns_av_sigmaI/netI 0.0720
_diffrn_reflns_limit_h_max 20
_diffrn_reflns_limit_h_min -20
_diffrn_reflns_limit_k_max 22
_diffrn_reflns_limit_k_min -23
_diffrn_reflns_limit_l_max 23
_diffrn_reflns_limit_l_min 0
_diffrn_reflns_number 43063
_diffrn_reflns_theta_full 26.50
_diffrn_reflns_theta_max 26.50
_diffrn_reflns_theta_min 3.00
_exptl_absorpt_coefficient_mu 0.061
_exptl_absorpt_correction_T_max 1.000
_exptl_absorpt_correction_T_min 0.577
_exptl_absorpt_correction_type multi-scan
_exptl_absorpt_process_details
;
Higashi, T. (1995). ABSCOR. Rigaku Corporation, Tokyo, Japan. 
;
_exptl_crystal_colour Colorless
_exptl_crystal_density_diffrn 1.003
_exptl_crystal_density_method 'not measured'
_exptl_crystal_description Prism
_exptl_crystal_F_000 1740
_exptl_crystal_size_max 0.40
_exptl_crystal_size_mid 0.33
_exptl_crystal_size_min 0.32
_platon_squeeze_details
;
The Platon Squeeze procedure was applied to recover 119 electrons per 
unit cell in two voids (total volume 813 ^A^3); that is 59.5 electrons 
per formula unit. Disordered lattice solvent toluene  molecules 
(50 electrons per C7H8; 1 molecule per formula unit) were present 
prior to the application of Squeeze, however, a satisfactory 
point atom model could not be achieved.  Note that there are two 
well-ordered toluene molecules associated with each formula unit that 
were not removed using Squeeze. The application of Squeeze gave 
a good improvement in the data statistics and allowed for a 
full anisotropic refinement of the  structure.
PLATON Reference : Spek, A.L. (2003), J.Appl.Cryst. 36, 7-13.
;
_refine_diff_density_max 0.569
_refine_diff_density_min -0.437
_refine_diff_density_rms 0.086
_refine_ls_extinction_method none
_refine_ls_goodness_of_fit_ref 1.060
_refine_ls_hydrogen_treatment constr
_refine_ls_matrix_type full
_refine_ls_number_parameters 1088
_refine_ls_number_reflns 21429
_refine_ls_number_restraints 78
_refine_ls_restrained_S_all 1.061
_refine_ls_R_factor_all 0.1462
_refine_ls_R_factor_gt 0.1130
_refine_ls_shift/su_max 0.000
_refine_ls_shift/su_mean 0.000
_refine_ls_structure_factor_coef Fsqd
_refine_ls_weighting_details 'calc w=1/[\s^2^(Fo^2^)+(0.1609P)^2^+12.1369P] where P=(Fo^2^+2Fc^2^)/3'
_refine_ls_weighting_scheme calc
_refine_ls_wR_factor_gt 0.3441
_refine_ls_wR_factor_ref 0.3597
_reflns_number_gt 13730
_reflns_number_total 21429
_reflns_threshold_expression >2sigma(I)
_cod_data_source_file c5dt03119b2.cif
_cod_data_source_block IN0162
_cod_depositor_comments
;
The following automatic conversions were performed:

'_exptl_absorpt_correction_type' value 'Multi-scan' changed to
'multi-scan' according to
/usr/data/users/saulius/crontab/automatic-downloads/rss-feeds/RSC/lib/dictionaries/cif_core.dic
dictionary named 'cif_core.dic' version 2.4.2 from 2011-04-26.

Automatic conversion script
Id: cif_fix_values 3271 2015-04-21 07:52:19Z andrius 

 Adding full bibliography for 7037096--7037097.cif.
;
_cod_original_cell_volume 5265.8(10)
_cod_database_code 7037096

loop_
_symmetry_equiv_pos_as_xyz
'x, y, z'
'-x, -y, -z'

loop_
_atom_site_label
_atom_site_type_symbol
_atom_site_fract_x
_atom_site_fract_y
_atom_site_fract_z
_atom_site_U_iso_or_equiv
_atom_site_adp_type
_atom_site_occupancy
_atom_site_symmetry_multiplicity
_atom_site_calc_flag
_atom_site_refinement_flags
_atom_site_disorder_assembly
_atom_site_disorder_group
O1 O 0.26715(17) 0.03411(16) 0.19175(15) 0.0310(6) Uani 1 1 d . . .
O2 O 0.63474(16) -0.17268(15) 0.19891(15) 0.0304(6) Uani 1 1 d . . .
O3 O 0.39627(17) 0.15555(16) 0.30954(16) 0.0335(6) Uani 1 1 d . . .
O4 O 0.74512(16) -0.04554(15) 0.32367(14) 0.0290(6) Uani 1 1 d . . .
O5 O 0.2499(2) 0.2144(2) 0.22135(19) 0.0529(8) Uani 1 1 d U . .
O6 O 0.76700(19) -0.22279(17) 0.29953(17) 0.0382(7) Uani 1 1 d . . .
O7 O 0.87132(19) -0.10161(19) 0.22881(16) 0.0396(7) Uani 1 1 d . . .
N1 N 0.33850(19) -0.05298(18) 0.29231(16) 0.0249(6) Uani 1 1 d . . .
N2 N 0.50386(19) -0.12131(19) 0.28744(17) 0.0273(7) Uani 1 1 d . . .
N3 N 0.5088(2) 0.10037(19) 0.20897(17) 0.0273(7) Uani 1 1 d . . .
N4 N 0.6764(2) 0.03373(18) 0.21340(17) 0.0261(7) Uani 1 1 d . . .
C1 C 0.2047(2) -0.0384(2) 0.1638(2) 0.0269(8) Uani 1 1 d . . .
C2 C 0.1524(2) -0.0691(2) 0.0892(2) 0.0263(8) Uani 1 1 d . . .
C3 C 0.0868(2) -0.1450(2) 0.0668(2) 0.0291(8) Uani 1 1 d . . .
H3 H 0.0515 -0.1640 0.0174 0.035 Uiso 1 1 calc R . .
C4 C 0.0695(2) -0.1950(2) 0.1120(2) 0.0317(9) Uani 1 1 d . . .
C5 C 0.1232(2) -0.1648(2) 0.1842(2) 0.0309(8) Uani 1 1 d . . .
H5 H 0.1144 -0.1972 0.2164 0.037 Uiso 1 1 calc R . .
C6 C 0.1891(2) -0.0890(2) 0.2107(2) 0.0271(8) Uani 1 1 d . . .
C7 C 0.2449(2) -0.0610(2) 0.2888(2) 0.0298(8) Uani 1 1 d . . .
H7A H 0.2441 -0.0088 0.3146 0.036 Uiso 1 1 calc R . .
H7B H 0.2189 -0.0989 0.3155 0.036 Uiso 1 1 calc R . .
C8 C 0.3847(2) -0.0282(2) 0.3715(2) 0.0274(8) Uani 1 1 d . . .
H8A H 0.3548 -0.0692 0.3940 0.033 Uiso 1 1 calc R . .
H8B H 0.3789 0.0218 0.3969 0.033 Uiso 1 1 calc R . .
C9 C 0.4824(2) -0.0152(2) 0.3865(2) 0.0276(8) Uani 1 1 d . . .
H9A H 0.5107 0.0201 0.3583 0.033 Uiso 1 1 calc R . .
H9B H 0.5094 0.0129 0.4400 0.033 Uiso 1 1 calc R . .
C10 C 0.5032(2) -0.0901(2) 0.3667(2) 0.0303(8) Uani 1 1 d . . .
H10A H 0.5617 -0.0790 0.3981 0.036 Uiso 1 1 calc R . .
H10B H 0.4595 -0.1324 0.3798 0.036 Uiso 1 1 calc R . .
C11 C 0.3418(2) -0.1303(2) 0.2532(2) 0.0268(8) Uani 1 1 d . . .
H11A H 0.2943 -0.1559 0.2070 0.032 Uiso 1 1 calc R . .
H11B H 0.3318 -0.1657 0.2852 0.032 Uiso 1 1 calc R . .
C12 C 0.4310(2) -0.1191(2) 0.2341(2) 0.0261(8) Uani 1 1 d . . .
H12A H 0.4201 -0.1605 0.1869 0.031 Uiso 1 1 calc R . .
H12B H 0.4522 -0.0672 0.2239 0.031 Uiso 1 1 calc R . .
C13 C 0.5007(3) -0.2049(2) 0.2773(2) 0.0300(8) Uani 1 1 d . . .
H13A H 0.5558 -0.2021 0.3082 0.036 Uiso 1 1 calc R . .
H13B H 0.4515 -0.2336 0.2966 0.036 Uiso 1 1 calc R . .
C14 C 0.4894(2) -0.2531(2) 0.1990(2) 0.0282(8) Uani 1 1 d . . .
C15 C 0.4107(3) -0.3159(2) 0.1628(2) 0.0343(9) Uani 1 1 d . . .
H15 H 0.3644 -0.3250 0.1876 0.041 Uiso 1 1 calc R . .
C16 C 0.3958(3) -0.3661(2) 0.0925(2) 0.0337(9) Uani 1 1 d . . .
C17 C 0.4677(2) -0.3518(2) 0.0597(2) 0.0300(8) Uani 1 1 d . . .
H17 H 0.4604 -0.3866 0.0122 0.036 Uiso 1 1 calc R . .
C18 C 0.5501(2) -0.2892(2) 0.0929(2) 0.0310(8) Uani 1 1 d . . .
C19 C 0.5618(2) -0.2362(2) 0.1639(2) 0.0253(7) Uani 1 1 d . . .
C20 C 0.1664(3) -0.0185(3) 0.0348(2) 0.0342(9) Uani 1 1 d . . .
C21 C 0.2635(3) 0.0133(3) 0.0315(3) 0.0389(10) Uani 1 1 d . . .
H21A H 0.2998 0.0492 0.0803 0.058 Uiso 1 1 calc R . .
H21B H 0.2699 0.0422 -0.0056 0.058 Uiso 1 1 calc R . .
H21C H 0.2827 -0.0313 0.0177 0.058 Uiso 1 1 calc R . .
C22 C 0.1388(3) 0.0529(3) 0.0604(3) 0.0409(10) Uani 1 1 d . . .
H22A H 0.0775 0.0336 0.0639 0.061 Uiso 1 1 calc R . .
H22B H 0.1447 0.0831 0.0243 0.061 Uiso 1 1 calc R . .
H22C H 0.1768 0.0874 0.1091 0.061 Uiso 1 1 calc R . .
C23 C 0.1115(3) -0.0659(3) -0.0456(2) 0.0428(10) Uani 1 1 d . . .
H23A H 0.1277 -0.1115 -0.0636 0.064 Uiso 1 1 calc R . .
H23B H 0.1232 -0.0315 -0.0778 0.064 Uiso 1 1 calc R . .
H23C H 0.0488 -0.0846 -0.0463 0.064 Uiso 1 1 calc R . .
C24 C 0.0009(3) -0.2800(3) 0.0835(3) 0.0412(10) Uani 1 1 d . . .
C25 C -0.0635(4) -0.2947(3) 0.0113(3) 0.0681(17) Uani 1 1 d . . .
H25A H -0.0871 -0.2525 0.0165 0.102 Uiso 1 1 calc R . .
H25B H -0.1118 -0.3462 -0.0001 0.102 Uiso 1 1 calc R . .
H25C H -0.0332 -0.2949 -0.0290 0.102 Uiso 1 1 calc R . .
C26 C -0.0538(3) -0.2972(3) 0.1409(3) 0.0561(14) Uani 1 1 d . . .
H26A H -0.0803 -0.2574 0.1524 0.084 Uiso 1 1 calc R . .
H26B H -0.0155 -0.2949 0.1864 0.084 Uiso 1 1 calc R . .
H26C H -0.1004 -0.3502 0.1203 0.084 Uiso 1 1 calc R . .
C27 C 0.0485(4) -0.3388(3) 0.0711(4) 0.0655(16) Uani 1 1 d . . .
H27A H 0.0053 -0.3933 0.0559 0.098 Uiso 1 1 calc R . .
H27B H 0.0905 -0.3293 0.1174 0.098 Uiso 1 1 calc R . .
H27C H 0.0800 -0.3309 0.0322 0.098 Uiso 1 1 calc R . .
C28 C 0.3059(3) -0.4349(2) 0.0544(3) 0.0409(10) Uani 1 1 d . . .
C29 C 0.2323(3) -0.4007(4) 0.0506(4) 0.0699(18) Uani 1 1 d . . .
H29A H 0.2453 -0.3603 0.0245 0.105 Uiso 1 1 calc R . .
H29B H 0.2295 -0.3765 0.1011 0.105 Uiso 1 1 calc R . .
H29C H 0.1757 -0.4435 0.0239 0.105 Uiso 1 1 calc R . .
C30 C 0.3019(3) -0.4805(3) -0.0251(3) 0.0566(14) Uani 1 1 d . . .
H30A H 0.3170 -0.4432 -0.0542 0.085 Uiso 1 1 calc R . .
H30B H 0.2423 -0.5201 -0.0482 0.085 Uiso 1 1 calc R . .
H30C H 0.3437 -0.5073 -0.0234 0.085 Uiso 1 1 calc R . .
C31 C 0.2887(4) -0.4942(3) 0.0999(3) 0.0611(15) Uani 1 1 d . . .
H31A H 0.2334 -0.5392 0.0744 0.092 Uiso 1 1 calc R . .
H31B H 0.2847 -0.4678 0.1493 0.092 Uiso 1 1 calc R . .
H31C H 0.3371 -0.5133 0.1050 0.092 Uiso 1 1 calc R . .
C32 C 0.6255(3) -0.2802(2) 0.0531(2) 0.0349(9) Uani 1 1 d . . .
C33 C 0.5975(3) -0.3422(3) -0.0245(3) 0.0460(11) Uani 1 1 d . . .
H33A H 0.5760 -0.3959 -0.0194 0.069 Uiso 1 1 calc R . .
H33B H 0.6482 -0.3350 -0.0466 0.069 Uiso 1 1 calc R . .
H33C H 0.5506 -0.3350 -0.0566 0.069 Uiso 1 1 calc R . .
C34 C 0.7019(3) -0.2922(3) 0.1002(3) 0.0425(11) Uani 1 1 d . . .
H34A H 0.7220 -0.2531 0.1496 0.064 Uiso 1 1 calc R . .
H34B H 0.7506 -0.2850 0.0757 0.064 Uiso 1 1 calc R . .
H34C H 0.6813 -0.3459 0.1053 0.064 Uiso 1 1 calc R . .
C35 C 0.6584(3) -0.1972(3) 0.0411(3) 0.0422(10) Uani 1 1 d . . .
H35A H 0.6097 -0.1902 0.0111 0.063 Uiso 1 1 calc R . .
H35B H 0.7057 -0.1927 0.0151 0.063 Uiso 1 1 calc R . .
H35C H 0.6806 -0.1561 0.0893 0.063 Uiso 1 1 calc R . .
C36 C 0.4688(2) 0.2206(2) 0.3377(2) 0.0281(8) Uani 1 1 d . . .
C37 C 0.4868(3) 0.2762(2) 0.4101(2) 0.0319(8) Uani 1 1 d . . .
C38 C 0.5675(3) 0.3403(2) 0.4352(2) 0.0335(9) Uani 1 1 d . . .
H38 H 0.5792 0.3765 0.4829 0.040 Uiso 1 1 calc R . .
C39 C 0.6327(3) 0.3554(2) 0.3954(3) 0.0399(10) Uani 1 1 d . A .
C40 C 0.6128(3) 0.3026(2) 0.3256(3) 0.0368(9) Uani 1 1 d . . .
H40 H 0.6545 0.3116 0.2962 0.044 Uiso 1 1 calc R . .
C41 C 0.5335(3) 0.2362(2) 0.2960(2) 0.0298(8) Uani 1 1 d . . .
C42 C 0.5157(3) 0.1851(2) 0.2182(2) 0.0307(8) Uani 1 1 d . . .
H42A H 0.5632 0.2107 0.1957 0.037 Uiso 1 1 calc R . .
H42B H 0.4601 0.1837 0.1895 0.037 Uiso 1 1 calc R . .
C43 C 0.5099(3) 0.0660(3) 0.1304(2) 0.0335(9) Uani 1 1 d . . .
H43A H 0.5513 0.1081 0.1154 0.040 Uiso 1 1 calc R . .
H43B H 0.4507 0.0513 0.0987 0.040 Uiso 1 1 calc R . .
C44 C 0.5356(3) -0.0069(2) 0.1137(2) 0.0323(9) Uani 1 1 d . . .
H44A H 0.5063 -0.0428 0.1411 0.039 Uiso 1 1 calc R . .
H44B H 0.5117 -0.0355 0.0600 0.039 Uiso 1 1 calc R . .
C45 C 0.6334(3) 0.0086(2) 0.1329(2) 0.0288(8) Uani 1 1 d . . .
H45A H 0.6417 -0.0405 0.1085 0.035 Uiso 1 1 calc R . .
H45B H 0.6641 0.0503 0.1114 0.035 Uiso 1 1 calc R . .
C46 C 0.5781(2) 0.0959(2) 0.2643(2) 0.0287(8) Uani 1 1 d . . .
H46A H 0.5555 0.0426 0.2713 0.034 Uiso 1 1 calc R . .
H46B H 0.5853 0.1349 0.3121 0.034 Uiso 1 1 calc R . .
C47 C 0.6701(2) 0.1100(2) 0.2507(2) 0.0268(8) Uani 1 1 d . . .
H47A H 0.6823 0.1460 0.2194 0.032 Uiso 1 1 calc R . .
H47B H 0.7147 0.1358 0.2987 0.032 Uiso 1 1 calc R . .
C48 C 0.7707(2) 0.0438(2) 0.2207(2) 0.0284(8) Uani 1 1 d . . .
H48A H 0.7972 0.0810 0.1934 0.034 Uiso 1 1 calc R . .
H48B H 0.7735 -0.0082 0.1970 0.034 Uiso 1 1 calc R . .
C49 C 0.8245(2) 0.0746(2) 0.3000(2) 0.0260(8) Uani 1 1 d . . .
C50 C 0.8915(2) 0.1496(2) 0.3242(2) 0.0317(8) Uani 1 1 d . . .
H50 H 0.9020 0.1795 0.2900 0.038 Uiso 1 1 calc R . .
C51 C 0.9437(2) 0.1825(2) 0.3968(2) 0.0325(9) Uani 1 1 d . B .
C52 C 0.9246(2) 0.1360(2) 0.4448(2) 0.0324(9) Uani 1 1 d . . .
H52 H 0.9589 0.1573 0.4947 0.039 Uiso 1 1 calc R . .
C53 C 0.8588(2) 0.0606(2) 0.4242(2) 0.0281(8) Uani 1 1 d . . .
C54 C 0.8074(2) 0.0272(2) 0.3490(2) 0.0264(8) Uani 1 1 d . . .
C55 C 0.4197(3) 0.2647(3) 0.4591(2) 0.0403(10) Uani 1 1 d . . .
C56 C 0.4085(4) 0.1865(3) 0.4794(3) 0.0648(16) Uani 1 1 d . . .
H56A H 0.4658 0.1891 0.5044 0.097 Uiso 1 1 calc R . .
H56B H 0.3839 0.1414 0.4340 0.097 Uiso 1 1 calc R . .
H56C H 0.3686 0.1797 0.5126 0.097 Uiso 1 1 calc R . .
C57 C 0.3321(4) 0.2613(5) 0.4190(4) 0.085(2) Uani 1 1 d . . .
H57A H 0.2946 0.2638 0.4539 0.127 Uiso 1 1 calc R . .
H57B H 0.3036 0.2116 0.3783 0.127 Uiso 1 1 calc R . .
H57C H 0.3416 0.3065 0.3989 0.127 Uiso 1 1 calc R . .
C58 C 0.4504(4) 0.3316(3) 0.5311(3) 0.0664(17) Uani 1 1 d . . .
H58A H 0.4632 0.3824 0.5201 0.100 Uiso 1 1 calc R . .
H58B H 0.5037 0.3317 0.5613 0.100 Uiso 1 1 calc R . .
H58C H 0.4042 0.3239 0.5583 0.100 Uiso 1 1 calc R . .
C59 C 0.7213(3) 0.4263(3) 0.4274(3) 0.0575(14) Uani 1 1 d U . .
C60 C 0.7329(8) 0.4742(8) 0.5079(7) 0.103(6) Uani 0.647(14) 1 d PU A 1
H60A H 0.7275 0.4391 0.5396 0.155 Uiso 0.647(14) 1 calc PR A 1
H60B H 0.6875 0.4970 0.5099 0.155 Uiso 0.647(14) 1 calc PR A 1
H60C H 0.7911 0.5171 0.5255 0.155 Uiso 0.647(14) 1 calc PR A 1
C61 C 0.7386(11) 0.4768(9) 0.3784(10) 0.092(7) Uani 0.647(14) 1 d PU A 1
H61A H 0.7976 0.5182 0.3985 0.138 Uiso 0.647(14) 1 calc PR A 1
H61B H 0.6949 0.5015 0.3751 0.138 Uiso 0.647(14) 1 calc PR A 1
H61C H 0.7348 0.4443 0.3288 0.138 Uiso 0.647(14) 1 calc PR A 1
C62 C 0.7985(5) 0.3922(6) 0.4347(7) 0.075(4) Uani 0.647(14) 1 d P A 1
H62A H 0.8553 0.4364 0.4569 0.112 Uiso 0.647(14) 1 calc PR A 1
H62B H 0.7988 0.3623 0.3854 0.112 Uiso 0.647(14) 1 calc PR A 1
H62C H 0.7885 0.3571 0.4664 0.112 Uiso 0.647(14) 1 calc PR A 1
C63 C 0.6877(13) 0.5065(8) 0.4500(11) 0.069(6) Uani 0.353(14) 1 d P A 2
H63A H 0.6518 0.4993 0.4861 0.103 Uiso 0.353(14) 1 calc PR A 2
H63B H 0.6530 0.5091 0.4050 0.103 Uiso 0.353(14) 1 calc PR A 2
H63C H 0.7395 0.5559 0.4715 0.103 Uiso 0.353(14) 1 calc PR A 2
C64 C 0.767(2) 0.445(2) 0.364(2) 0.120(14) Uani 0.353(14) 1 d PU A 2
H64A H 0.8126 0.4990 0.3827 0.179 Uiso 0.353(14) 1 calc PR A 2
H64B H 0.7232 0.4426 0.3219 0.179 Uiso 0.353(14) 1 calc PR A 2
H64C H 0.7937 0.4067 0.3483 0.179 Uiso 0.353(14) 1 calc PR A 2
C65 C 0.7699(14) 0.4241(14) 0.4922(14) 0.087(8) Uani 0.353(14) 1 d PU A 2
H65A H 0.8104 0.4780 0.5211 0.130 Uiso 0.353(14) 1 calc PR A 2
H65B H 0.8036 0.3906 0.4797 0.130 Uiso 0.353(14) 1 calc PR A 2
H65C H 0.7301 0.4020 0.5217 0.130 Uiso 0.353(14) 1 calc PR A 2
C66 C 1.0193(3) 0.2647(3) 0.4239(3) 0.0468(11) Uani 1 1 d U . .
C67 C 1.0068(5) 0.3172(4) 0.4896(5) 0.065(3) Uani 0.761(10) 1 d PU B 3
H67A H 1.0571 0.3679 0.5076 0.097 Uiso 0.761(10) 1 calc PR B 3
H67B H 1.0021 0.2915 0.5290 0.097 Uiso 0.761(10) 1 calc PR B 3
H67C H 0.9528 0.3267 0.4752 0.097 Uiso 0.761(10) 1 calc PR B 3
C68 C 1.0279(5) 0.3051(4) 0.3609(5) 0.060(2) Uani 0.761(10) 1 d PU B 3
H68A H 1.0852 0.3490 0.3746 0.089 Uiso 0.761(10) 1 calc PR B 3
H68B H 0.9811 0.3258 0.3538 0.089 Uiso 0.761(10) 1 calc PR B 3
H68C H 1.0229 0.2661 0.3146 0.089 Uiso 0.761(10) 1 calc PR B 3
C69 C 1.1073(4) 0.2520(4) 0.4447(4) 0.052(2) Uani 0.761(10) 1 d PU B 3
H69A H 1.1149 0.2174 0.4011 0.078 Uiso 0.761(10) 1 calc PR B 3
H69B H 1.1057 0.2272 0.4848 0.078 Uiso 0.761(10) 1 calc PR B 3
H69C H 1.1566 0.3034 0.4611 0.078 Uiso 0.761(10) 1 calc PR B 3
C70 C 0.966(2) 0.3274(13) 0.4270(19) 0.089(11) Uani 0.239(10) 1 d P B 4
H70A H 0.9193 0.3123 0.4528 0.133 Uiso 0.239(10) 1 calc PR B 4
H70B H 0.9406 0.3249 0.3764 0.133 Uiso 0.239(10) 1 calc PR B 4
H70C H 1.0076 0.3816 0.4538 0.133 Uiso 0.239(10) 1 calc PR B 4
C71 C 1.076(2) 0.277(2) 0.3813(19) 0.089(11) Uani 0.239(10) 1 d PU B 4
H71A H 1.1088 0.3347 0.3930 0.133 Uiso 0.239(10) 1 calc PR B 4
H71B H 1.0441 0.2559 0.3289 0.133 Uiso 0.239(10) 1 calc PR B 4
H71C H 1.1173 0.2513 0.3908 0.133 Uiso 0.239(10) 1 calc PR B 4
C72 C 1.0636(19) 0.2877(17) 0.5106(16) 0.082(10) Uani 0.239(10) 1 d P B 4
H72A H 1.0857 0.2472 0.5198 0.123 Uiso 0.239(10) 1 calc PR B 4
H72B H 1.0198 0.2908 0.5391 0.123 Uiso 0.239(10) 1 calc PR B 4
H72C H 1.1126 0.3394 0.5259 0.123 Uiso 0.239(10) 1 calc PR B 4
C73 C 0.8386(2) 0.0155(2) 0.4827(2) 0.0308(8) Uani 1 1 d . . .
C74 C 0.8962(3) 0.0647(3) 0.5616(2) 0.0389(10) Uani 1 1 d . . .
H74A H 0.8831 0.0329 0.5959 0.058 Uiso 1 1 calc R . .
H74B H 0.8837 0.1128 0.5780 0.058 Uiso 1 1 calc R . .
H74C H 0.9585 0.0795 0.5609 0.058 Uiso 1 1 calc R . .
C75 C 0.7419(3) -0.0031(3) 0.4867(2) 0.0386(10) Uani 1 1 d . . .
H75A H 0.7029 -0.0380 0.4385 0.058 Uiso 1 1 calc R . .
H75B H 0.7314 0.0465 0.4992 0.058 Uiso 1 1 calc R . .
H75C H 0.7301 -0.0296 0.5250 0.058 Uiso 1 1 calc R . .
C76 C 0.8537(3) -0.0627(3) 0.4625(2) 0.0413(10) Uani 1 1 d . . .
H76A H 0.9159 -0.0513 0.4637 0.062 Uiso 1 1 calc R . .
H76B H 0.8178 -0.0952 0.4125 0.062 Uiso 1 1 calc R . .
H76C H 0.8369 -0.0915 0.4983 0.062 Uiso 1 1 calc R . .
C77 C 0.2880(4) 0.2617(4) 0.1762(4) 0.0644(14) Uani 1 1 d U . .
H77A H 0.2887 0.2272 0.1286 0.077 Uiso 1 1 calc R . .
H77B H 0.3492 0.2979 0.2022 0.077 Uiso 1 1 calc R . .
C78 C 0.2321(5) 0.3085(4) 0.1626(4) 0.0812(17) Uani 1 1 d U . .
H78A H 0.2221 0.3093 0.1103 0.097 Uiso 1 1 calc R . .
H78B H 0.2597 0.3638 0.1957 0.097 Uiso 1 1 calc R . .
C79 C 0.1467(5) 0.2641(6) 0.1800(5) 0.099(2) Uani 1 1 d U . .
H79A H 0.1198 0.3014 0.2019 0.119 Uiso 1 1 calc R . .
H79B H 0.1042 0.2244 0.1345 0.119 Uiso 1 1 calc R . .
C80 C 0.1711(4) 0.2256(4) 0.2327(4) 0.0701(15) Uani 1 1 d U . .
H80A H 0.1811 0.2590 0.2840 0.084 Uiso 1 1 calc R . .
H80B H 0.1235 0.1737 0.2248 0.084 Uiso 1 1 calc R . .
C81 C 0.6946(3) -0.2694(3) 0.3246(3) 0.0473(11) Uani 1 1 d . . .
H81A H 0.6402 -0.2944 0.2841 0.057 Uiso 1 1 calc R . .
H81B H 0.6837 -0.2354 0.3673 0.057 Uiso 1 1 calc R . .
C82 C 0.7220(3) -0.3331(3) 0.3477(3) 0.0525(12) Uani 1 1 d . . .
H82A H 0.7470 -0.3167 0.4019 0.063 Uiso 1 1 calc R . .
H82B H 0.6716 -0.3845 0.3331 0.063 Uiso 1 1 calc R . .
C83 C 0.7912(4) -0.3388(3) 0.3051(4) 0.0659(16) Uani 1 1 d . . .
H83A H 0.8333 -0.3573 0.3307 0.079 Uiso 1 1 calc R . .
H83B H 0.7639 -0.3751 0.2539 0.079 Uiso 1 1 calc R . .
C84 C 0.8355(3) -0.2544(3) 0.3046(3) 0.0546(13) Uani 1 1 d . . .
H84A H 0.8822 -0.2233 0.3508 0.066 Uiso 1 1 calc R . .
H84B H 0.8622 -0.2529 0.2616 0.066 Uiso 1 1 calc R . .
C85 C 0.9495(3) -0.0705(3) 0.2880(3) 0.0498(12) Uani 1 1 d . . .
H85A H 0.9773 -0.1101 0.2872 0.060 Uiso 1 1 calc R . .
H85B H 0.9352 -0.0570 0.3367 0.060 Uiso 1 1 calc R . .
C86 C 1.0107(3) 0.0030(3) 0.2756(3) 0.0564(13) Uani 1 1 d . . .
H86A H 1.0067 0.0515 0.3067 0.068 Uiso 1 1 calc R . .
H86B H 1.0723 0.0067 0.2872 0.068 Uiso 1 1 calc R . .
C87 C 0.9792(3) -0.0074(4) 0.1957(3) 0.0711(18) Uani 1 1 d . . .
H87A H 1.0260 -0.0094 0.1694 0.085 Uiso 1 1 calc R . .
H87B H 0.9625 0.0374 0.1891 0.085 Uiso 1 1 calc R . .
C88 C 0.9000(3) -0.0851(3) 0.1650(3) 0.0439(11) Uani 1 1 d . . .
H88A H 0.8530 -0.0795 0.1306 0.053 Uiso 1 1 calc R . .
H88B H 0.9165 -0.1281 0.1381 0.053 Uiso 1 1 calc R . .
C89 C 0.6770(6) 0.1943(4) 0.4724(4) 0.089(2) Uani 1 1 d . . .
H89A H 0.7127 0.1704 0.4460 0.134 Uiso 1 1 calc R . .
H89B H 0.6626 0.2307 0.4477 0.134 Uiso 1 1 calc R . .
H89C H 0.6226 0.1523 0.4720 0.134 Uiso 1 1 calc R . .
C90 C 0.7283(3) 0.2397(3) 0.5520(3) 0.0486(12) Uani 1 1 d . . .
C91 C 0.6927(4) 0.2815(4) 0.6002(4) 0.0689(17) Uani 1 1 d . . .
H91 H 0.6361 0.2819 0.5830 0.083 Uiso 1 1 calc R . .
C92 C 0.7394(6) 0.3227(4) 0.6731(4) 0.087(3) Uani 1 1 d . . .
H92 H 0.7155 0.3519 0.7059 0.105 Uiso 1 1 calc R . .
C93 C 0.8215(6) 0.3206(4) 0.6977(4) 0.088(3) Uani 1 1 d . . .
H93 H 0.8537 0.3480 0.7477 0.106 Uiso 1 1 calc R . .
C94 C 0.8562(5) 0.2796(4) 0.6506(4) 0.079(2) Uani 1 1 d . . .
H94 H 0.9125 0.2783 0.6675 0.095 Uiso 1 1 calc R . .
C95 C 0.8100(4) 0.2406(3) 0.5796(3) 0.0604(14) Uani 1 1 d . . .
H95 H 0.8352 0.2125 0.5473 0.073 Uiso 1 1 calc R . .
C96 C 0.1477(5) -0.2803(4) -0.1711(4) 0.089(2) Uani 1 1 d . . .
H96A H 0.1471 -0.3198 -0.2153 0.133 Uiso 1 1 calc R . .
H96B H 0.1487 -0.2320 -0.1837 0.133 Uiso 1 1 calc R . .
H96C H 0.0949 -0.3019 -0.1536 0.133 Uiso 1 1 calc R . .
C97 C 0.2284(4) -0.2608(3) -0.1110(3) 0.0547(13) Uani 1 1 d . . .
C98 C 0.2397(4) -0.2138(3) -0.0398(3) 0.0626(15) Uani 1 1 d . . .
H98 H 0.1948 -0.1952 -0.0286 0.075 Uiso 1 1 calc R . .
C99 C 0.3146(5) -0.1932(4) 0.0154(3) 0.0686(16) Uani 1 1 d . . .
H99 H 0.3204 -0.1603 0.0635 0.082 Uiso 1 1 calc R . .
C100 C 0.3809(4) -0.2195(3) 0.0020(3) 0.0633(15) Uani 1 1 d . . .
H100 H 0.4325 -0.2048 0.0400 0.076 Uiso 1 1 calc R . .
C101 C 0.3704(4) -0.2680(4) -0.0681(3) 0.0612(14) Uani 1 1 d . . .
H101 H 0.4150 -0.2875 -0.0783 0.073 Uiso 1 1 calc R . .
C102 C 0.2954(4) -0.2886(3) -0.1242(3) 0.0588(14) Uani 1 1 d . . .
H102 H 0.2895 -0.3219 -0.1721 0.071 Uiso 1 1 calc R . .
Li1 Li 0.2909(5) 0.1350(4) 0.2452(4) 0.0412(17) Uani 1 1 d . . .
Li2 Li 0.3828(4) 0.0529(4) 0.2481(4) 0.0322(14) Uani 1 1 d . . .
Li3 Li 0.6338(4) -0.0744(4) 0.2577(3) 0.0301(14) Uani 1 1 d . . .
Li4 Li 0.7512(4) -0.1374(4) 0.2577(4) 0.0332(14) Uani 1 1 d . . .

loop_
_atom_site_aniso_label
_atom_site_aniso_U_11
_atom_site_aniso_U_22
_atom_site_aniso_U_33
_atom_site_aniso_U_23
_atom_site_aniso_U_13
_atom_site_aniso_U_12
O1 0.0269(13) 0.0302(14) 0.0330(15) 0.0121(12) 0.0022(11) 0.0074(11)
O2 0.0218(12) 0.0267(14) 0.0350(15) 0.0025(11) 0.0021(11) 0.0059(11)
O3 0.0261(13) 0.0297(14) 0.0369(15) 0.0021(12) 0.0063(11) 0.0065(11)
O4 0.0252(13) 0.0259(13) 0.0293(14) 0.0082(11) -0.0008(10) 0.0045(11)
O5 0.063(2) 0.056(2) 0.054(2) 0.0179(16) 0.0146(16) 0.0382(17)
O6 0.0399(16) 0.0361(16) 0.0473(18) 0.0198(14) 0.0168(13) 0.0176(13)
O7 0.0318(15) 0.0527(19) 0.0357(16) 0.0201(14) 0.0063(12) 0.0139(14)
N1 0.0228(15) 0.0272(16) 0.0236(15) 0.0064(13) 0.0033(12) 0.0096(12)
N2 0.0223(15) 0.0304(17) 0.0273(16) 0.0076(13) 0.0035(12) 0.0093(13)
N3 0.0246(15) 0.0287(16) 0.0265(16) 0.0073(13) 0.0045(12) 0.0085(13)
N4 0.0250(15) 0.0251(16) 0.0249(16) 0.0040(13) 0.0050(12) 0.0080(13)
C1 0.0233(17) 0.0292(19) 0.0292(19) 0.0099(16) 0.0056(14) 0.0106(15)
C2 0.0212(17) 0.0305(19) 0.031(2) 0.0145(16) 0.0048(14) 0.0114(15)
C3 0.0225(17) 0.032(2) 0.030(2) 0.0096(16) 0.0010(15) 0.0087(15)
C4 0.0212(17) 0.033(2) 0.039(2) 0.0102(17) 0.0030(16) 0.0095(16)
C5 0.0271(19) 0.033(2) 0.036(2) 0.0173(17) 0.0074(16) 0.0113(16)
C6 0.0221(17) 0.035(2) 0.0276(19) 0.0128(16) 0.0055(14) 0.0125(15)
C7 0.0262(18) 0.037(2) 0.031(2) 0.0131(17) 0.0076(15) 0.0154(16)
C8 0.0300(19) 0.031(2) 0.0207(18) 0.0063(15) 0.0043(14) 0.0131(16)
C9 0.0256(18) 0.032(2) 0.0183(17) 0.0037(15) 0.0050(14) 0.0044(15)
C10 0.0250(18) 0.041(2) 0.0227(18) 0.0073(16) 0.0027(14) 0.0128(16)
C11 0.0230(17) 0.0273(19) 0.0256(19) 0.0043(15) 0.0025(14) 0.0078(15)
C12 0.0262(18) 0.0297(19) 0.0224(18) 0.0077(15) 0.0061(14) 0.0104(15)
C13 0.0303(19) 0.031(2) 0.033(2) 0.0111(17) 0.0096(16) 0.0146(16)
C14 0.0265(18) 0.0284(19) 0.032(2) 0.0094(16) 0.0070(15) 0.0123(15)
C15 0.0263(19) 0.028(2) 0.049(3) 0.0116(18) 0.0109(17) 0.0105(16)
C16 0.0278(19) 0.0238(19) 0.044(2) 0.0062(17) 0.0018(17) 0.0077(16)
C17 0.0302(19) 0.0211(18) 0.032(2) 0.0017(15) 0.0032(16) 0.0067(15)
C18 0.0273(19) 0.0254(19) 0.038(2) 0.0074(16) 0.0050(16) 0.0093(15)
C19 0.0221(17) 0.0197(17) 0.0316(19) 0.0048(15) 0.0044(14) 0.0077(14)
C20 0.035(2) 0.041(2) 0.032(2) 0.0166(18) 0.0072(17) 0.0167(18)
C21 0.034(2) 0.042(2) 0.046(3) 0.022(2) 0.0183(19) 0.0116(19)
C22 0.044(2) 0.045(3) 0.044(3) 0.023(2) 0.010(2) 0.025(2)
C23 0.050(3) 0.047(3) 0.032(2) 0.017(2) 0.0031(19) 0.019(2)
C24 0.032(2) 0.030(2) 0.053(3) 0.012(2) 0.0043(19) 0.0039(17)
C25 0.053(3) 0.049(3) 0.066(4) 0.011(3) -0.012(3) -0.012(3)
C26 0.035(2) 0.046(3) 0.077(4) 0.025(3) 0.014(2) -0.003(2)
C27 0.060(3) 0.036(3) 0.098(5) 0.015(3) 0.024(3) 0.016(2)
C28 0.027(2) 0.025(2) 0.057(3) 0.0047(19) -0.0005(19) 0.0035(17)
C29 0.025(2) 0.060(3) 0.105(5) 0.010(3) -0.006(3) 0.011(2)
C30 0.040(3) 0.042(3) 0.061(3) -0.002(2) -0.004(2) 0.000(2)
C31 0.044(3) 0.042(3) 0.072(4) 0.019(3) -0.001(3) -0.011(2)
C32 0.030(2) 0.035(2) 0.036(2) 0.0038(18) 0.0068(17) 0.0119(17)
C33 0.039(2) 0.048(3) 0.039(3) -0.001(2) 0.011(2) 0.010(2)
C34 0.034(2) 0.046(3) 0.044(3) 0.001(2) 0.0088(19) 0.020(2)
C35 0.042(2) 0.039(2) 0.041(2) 0.009(2) 0.017(2) 0.009(2)
C36 0.0258(18) 0.0237(18) 0.035(2) 0.0086(16) 0.0086(15) 0.0087(15)
C37 0.037(2) 0.0250(19) 0.034(2) 0.0076(16) 0.0082(17) 0.0118(16)
C38 0.037(2) 0.0242(19) 0.032(2) 0.0049(16) 0.0073(17) 0.0050(16)
C39 0.035(2) 0.028(2) 0.048(3) 0.0099(19) 0.0074(19) 0.0028(17)
C40 0.031(2) 0.032(2) 0.051(3) 0.0168(19) 0.0178(19) 0.0099(17)
C41 0.0297(19) 0.0252(19) 0.033(2) 0.0063(16) 0.0091(16) 0.0094(16)
C42 0.033(2) 0.033(2) 0.030(2) 0.0137(17) 0.0100(16) 0.0135(17)
C43 0.032(2) 0.044(2) 0.0228(19) 0.0064(17) 0.0049(15) 0.0148(18)
C44 0.034(2) 0.033(2) 0.0219(19) 0.0052(16) 0.0060(15) 0.0051(17)
C45 0.034(2) 0.0270(19) 0.0233(19) 0.0043(15) 0.0066(15) 0.0106(16)
C46 0.0305(19) 0.034(2) 0.0226(18) 0.0092(16) 0.0088(15) 0.0127(16)
C47 0.0262(18) 0.0245(18) 0.0277(19) 0.0050(15) 0.0049(15) 0.0096(15)
C48 0.0249(18) 0.033(2) 0.0280(19) 0.0096(16) 0.0070(15) 0.0108(16)
C49 0.0223(17) 0.0304(19) 0.0274(19) 0.0101(16) 0.0070(14) 0.0110(15)
C50 0.0246(18) 0.033(2) 0.038(2) 0.0148(18) 0.0074(16) 0.0092(16)
C51 0.0214(18) 0.031(2) 0.040(2) 0.0096(17) 0.0032(16) 0.0063(16)
C52 0.0247(18) 0.035(2) 0.030(2) 0.0056(17) 0.0025(15) 0.0063(16)
C53 0.0210(17) 0.033(2) 0.0272(19) 0.0079(16) 0.0029(14) 0.0088(15)
C54 0.0205(17) 0.0278(19) 0.0277(19) 0.0047(15) 0.0036(14) 0.0086(15)
C55 0.041(2) 0.034(2) 0.038(2) 0.0015(18) 0.0160(19) 0.0079(19)
C56 0.088(4) 0.046(3) 0.070(4) 0.028(3) 0.051(3) 0.016(3)
C57 0.048(3) 0.136(6) 0.067(4) 0.004(4) 0.022(3) 0.044(4)
C58 0.072(4) 0.049(3) 0.058(3) -0.005(3) 0.038(3) 0.001(3)
C59 0.045(3) 0.045(3) 0.056(3) 0.009(2) 0.007(2) -0.010(2)
C60 0.055(6) 0.083(9) 0.088(8) -0.038(7) 0.008(6) -0.034(6)
C61 0.066(9) 0.061(9) 0.107(12) 0.055(9) -0.021(8) -0.031(6)
C62 0.030(4) 0.068(6) 0.106(9) 0.026(6) -0.008(5) 0.003(4)
C63 0.078(12) 0.026(7) 0.078(13) 0.008(7) 0.013(10) -0.004(7)
C64 0.08(2) 0.09(2) 0.112(18) 0.005(17) 0.023(16) -0.062(15)
C65 0.063(12) 0.066(13) 0.096(17) 0.024(12) -0.001(12) -0.012(10)
C66 0.027(2) 0.042(3) 0.058(3) 0.013(2) 0.002(2) 0.0018(19)
C67 0.055(5) 0.038(4) 0.071(6) -0.008(4) 0.012(4) -0.002(3)
C68 0.038(4) 0.037(4) 0.085(5) 0.034(4) -0.004(3) -0.011(3)
C69 0.024(3) 0.050(4) 0.069(5) 0.018(3) 0.005(3) 0.000(3)
C70 0.13(3) 0.020(11) 0.09(2) 0.004(12) 0.03(2) 0.015(13)
C71 0.063(17) 0.09(2) 0.09(2) 0.021(17) 0.029(15) 0.000(16)
C72 0.062(17) 0.057(16) 0.074(18) 0.005(13) -0.013(14) -0.021(13)
C73 0.0256(18) 0.036(2) 0.028(2) 0.0087(17) 0.0036(15) 0.0108(16)
C74 0.036(2) 0.051(3) 0.028(2) 0.0108(19) 0.0036(17) 0.015(2)
C75 0.028(2) 0.053(3) 0.036(2) 0.019(2) 0.0102(17) 0.0116(19)
C76 0.056(3) 0.040(2) 0.037(2) 0.0159(19) 0.013(2) 0.026(2)
C77 0.057(3) 0.061(3) 0.079(4) 0.028(3) 0.018(3) 0.022(3)
C78 0.084(4) 0.083(4) 0.099(4) 0.052(3) 0.022(3) 0.044(3)
C79 0.091(4) 0.119(5) 0.122(5) 0.062(4) 0.033(4) 0.062(4)
C80 0.077(3) 0.084(4) 0.085(4) 0.044(3) 0.040(3) 0.055(3)
C81 0.040(2) 0.049(3) 0.063(3) 0.030(2) 0.019(2) 0.018(2)
C82 0.052(3) 0.050(3) 0.063(3) 0.031(3) 0.014(2) 0.018(2)
C83 0.076(4) 0.058(3) 0.087(4) 0.029(3) 0.028(3) 0.045(3)
C84 0.050(3) 0.059(3) 0.078(4) 0.035(3) 0.028(3) 0.035(3)
C85 0.031(2) 0.074(3) 0.038(3) 0.019(2) 0.0035(19) 0.014(2)
C86 0.040(3) 0.063(3) 0.061(3) 0.021(3) 0.007(2) 0.014(2)
C87 0.037(3) 0.103(5) 0.063(4) 0.047(4) 0.006(2) 0.001(3)
C88 0.048(3) 0.054(3) 0.038(2) 0.016(2) 0.017(2) 0.025(2)
C89 0.119(6) 0.057(4) 0.060(4) 0.005(3) -0.023(4) 0.023(4)
C90 0.055(3) 0.033(2) 0.053(3) 0.017(2) 0.005(2) 0.010(2)
C91 0.062(4) 0.054(3) 0.098(5) 0.034(4) 0.030(3) 0.019(3)
C92 0.131(7) 0.049(4) 0.077(5) 0.014(3) 0.066(5) 0.014(4)
C93 0.116(6) 0.056(4) 0.051(4) 0.021(3) -0.007(4) -0.011(4)
C94 0.084(5) 0.062(4) 0.072(4) 0.028(3) -0.016(4) 0.015(4)
C95 0.056(3) 0.054(3) 0.069(4) 0.021(3) 0.011(3) 0.018(3)
C96 0.077(4) 0.058(4) 0.099(5) 0.036(4) -0.032(4) -0.002(3)
C97 0.052(3) 0.046(3) 0.060(3) 0.027(3) 0.004(2) 0.009(2)
C98 0.069(4) 0.059(3) 0.074(4) 0.027(3) 0.021(3) 0.036(3)
C99 0.092(5) 0.056(3) 0.058(3) 0.007(3) 0.007(3) 0.039(3)
C100 0.059(3) 0.053(3) 0.070(4) 0.021(3) -0.004(3) 0.019(3)
C101 0.054(3) 0.063(3) 0.074(4) 0.028(3) 0.025(3) 0.022(3)
C102 0.071(4) 0.053(3) 0.053(3) 0.022(3) 0.024(3) 0.016(3)
Li1 0.038(4) 0.033(4) 0.048(4) 0.008(3) 0.004(3) 0.014(3)
Li2 0.028(3) 0.038(4) 0.029(3) 0.008(3) 0.002(3) 0.015(3)
Li3 0.030(3) 0.034(3) 0.024(3) 0.004(3) 0.000(3) 0.016(3)
Li4 0.030(3) 0.030(3) 0.035(4) 0.007(3) 0.007(3) 0.008(3)

loop_
_atom_type_symbol
_atom_type_description
_atom_type_scat_dispersion_real
_atom_type_scat_dispersion_imag
_atom_type_scat_source
C C 0.0033 0.0016 'International Tables Vol C Tables 4.2.6.8 and 6.1.1.4'
H H 0.0000 0.0000 'International Tables Vol C Tables 4.2.6.8 and 6.1.1.4'
Li Li -0.0003 0.0001 'International Tables Vol C Tables 4.2.6.8 and 6.1.1.4'
N N 0.0061 0.0033 'International Tables Vol C Tables 4.2.6.8 and 6.1.1.4'
O O 0.0106 0.0060 'International Tables Vol C Tables 4.2.6.8 and 6.1.1.4'

loop_
_geom_angle_atom_site_label_1
_geom_angle_atom_site_label_2
_geom_angle_atom_site_label_3
_geom_angle
C1 O1 Li1 144.3(3)
C1 O1 Li2 122.2(3)
Li1 O1 Li2 83.7(3)
C19 O2 Li4 144.4(3)
C19 O2 Li3 123.1(3)
Li4 O2 Li3 85.0(3)
C36 O3 Li1 131.8(3)
C36 O3 Li2 128.5(3)
Li1 O3 Li2 82.7(3)
C54 O4 Li3 125.3(3)
C54 O4 Li4 126.6(3)
Li3 O4 Li4 84.9(3)
C80 O5 C77 109.5(4)
C80 O5 Li1 127.0(4)
C77 O5 Li1 122.6(4)
C84 O6 C81 109.4(3)
C84 O6 Li4 132.6(3)
C81 O6 Li4 117.8(3)
C88 O7 C85 105.8(3)
C88 O7 Li4 135.9(3)
C85 O7 Li4 117.0(3)
C8 N1 C11 109.8(3)
C8 N1 C7 107.7(3)
C11 N1 C7 110.2(3)
C8 N1 Li2 108.5(3)
C11 N1 Li2 120.7(3)
C7 N1 Li2 98.9(3)
C12 N2 C10 113.5(3)
C12 N2 C13 111.7(3)
C10 N2 C13 105.9(3)
C12 N2 Li3 111.9(3)
C10 N2 Li3 116.3(3)
C13 N2 Li3 96.1(3)
C46 N3 C43 113.6(3)
C46 N3 C42 111.8(3)
C43 N3 C42 107.2(3)
C46 N3 Li2 104.3(3)
C43 N3 Li2 119.5(3)
C42 N3 Li2 99.8(3)
C47 N4 C45 109.7(3)
C47 N4 C48 110.0(3)
C45 N4 C48 107.8(3)
C47 N4 Li3 121.7(3)
C45 N4 Li3 109.0(3)
C48 N4 Li3 97.4(3)
O1 C1 C2 123.6(3)
O1 C1 C6 118.6(3)
C2 C1 C6 117.8(3)
C3 C2 C1 118.6(3)
C3 C2 C20 120.6(3)
C1 C2 C20 120.8(3)
C2 C3 C4 124.6(4)
C2 C3 H3 117.7
C4 C3 H3 117.7
C5 C4 C3 115.9(3)
C5 C4 C24 121.2(4)
C3 C4 C24 122.8(4)
C6 C5 C4 122.6(4)
C6 C5 H5 118.7
C4 C5 H5 118.7
C5 C6 C1 120.5(3)
C5 C6 C7 119.6(3)
C1 C6 C7 119.9(3)
N1 C7 C6 113.3(3)
N1 C7 H7A 108.9
C6 C7 H7A 108.9
N1 C7 H7B 108.9
C6 C7 H7B 108.9
H7A C7 H7B 107.7
N1 C8 C9 115.4(3)
N1 C8 H8A 108.4
C9 C8 H8A 108.4
N1 C8 H8B 108.4
C9 C8 H8B 108.4
H8A C8 H8B 107.5
C10 C9 C8 115.8(3)
C10 C9 H9A 108.3
C8 C9 H9A 108.3
C10 C9 H9B 108.3
C8 C9 H9B 108.3
H9A C9 H9B 107.4
N2 C10 C9 116.2(3)
N2 C10 H10A 108.2
C9 C10 H10A 108.2
N2 C10 H10B 108.2
C9 C10 H10B 108.2
H10A C10 H10B 107.4
N1 C11 C12 111.3(3)
N1 C11 H11A 109.4
C12 C11 H11A 109.4
N1 C11 H11B 109.4
C12 C11 H11B 109.4
H11A C11 H11B 108.0
N2 C12 C11 120.0(3)
N2 C12 H12A 107.3
C11 C12 H12A 107.3
N2 C12 H12B 107.3
C11 C12 H12B 107.3
H12A C12 H12B 106.9
C14 C13 N2 116.1(3)
C14 C13 H13A 108.3
N2 C13 H13A 108.3
C14 C13 H13B 108.3
N2 C13 H13B 108.3
H13A C13 H13B 107.4
C15 C14 C19 120.6(4)
C15 C14 C13 119.4(3)
C19 C14 C13 119.9(3)
C16 C15 C14 123.6(4)
C16 C15 H15 118.2
C14 C15 H15 118.2
C15 C16 C17 115.7(3)
C15 C16 C28 121.2(4)
C17 C16 C28 123.0(4)
C16 C17 C18 124.2(4)
C16 C17 H17 117.9
C18 C17 H17 117.9
C17 C18 C19 118.6(4)
C17 C18 C32 120.0(4)
C19 C18 C32 121.4(3)
O2 C19 C18 124.1(3)
O2 C19 C14 118.8(3)
C18 C19 C14 117.2(3)
C21 C20 C22 108.6(4)
C21 C20 C2 111.2(3)
C22 C20 C2 109.8(3)
C21 C20 C23 107.0(4)
C22 C20 C23 107.4(3)
C2 C20 C23 112.7(3)
C20 C21 H21A 109.5
C20 C21 H21B 109.5
H21A C21 H21B 109.5
C20 C21 H21C 109.5
H21A C21 H21C 109.5
H21B C21 H21C 109.5
C20 C22 H22A 109.5
C20 C22 H22B 109.5
H22A C22 H22B 109.5
C20 C22 H22C 109.5
H22A C22 H22C 109.5
H22B C22 H22C 109.5
C20 C23 H23A 109.5
C20 C23 H23B 109.5
H23A C23 H23B 109.5
C20 C23 H23C 109.5
H23A C23 H23C 109.5
H23B C23 H23C 109.5
C25 C24 C4 112.5(4)
C25 C24 C27 109.1(5)
C4 C24 C27 109.0(4)
C25 C24 C26 107.0(4)
C4 C24 C26 110.4(4)
C27 C24 C26 108.8(4)
C24 C25 H25A 109.5
C24 C25 H25B 109.5
H25A C25 H25B 109.5
C24 C25 H25C 109.5
H25A C25 H25C 109.5
H25B C25 H25C 109.5
C24 C26 H26A 109.5
C24 C26 H26B 109.5
H26A C26 H26B 109.5
C24 C26 H26C 109.5
H26A C26 H26C 109.5
H26B C26 H26C 109.5
C24 C27 H27A 109.5
C24 C27 H27B 109.5
H27A C27 H27B 109.5
C24 C27 H27C 109.5
H27A C27 H27C 109.5
H27B C27 H27C 109.5
C31 C28 C30 107.9(4)
C31 C28 C16 109.4(4)
C30 C28 C16 112.7(4)
C31 C28 C29 109.4(5)
C30 C28 C29 108.2(4)
C16 C28 C29 109.1(4)
C28 C29 H29A 109.5
C28 C29 H29B 109.5
H29A C29 H29B 109.5
C28 C29 H29C 109.5
H29A C29 H29C 109.5
H29B C29 H29C 109.5
C28 C30 H30A 109.5
C28 C30 H30B 109.5
H30A C30 H30B 109.5
C28 C30 H30C 109.5
H30A C30 H30C 109.5
H30B C30 H30C 109.5
C28 C31 H31A 109.5
C28 C31 H31B 109.5
H31A C31 H31B 109.5
C28 C31 H31C 109.5
H31A C31 H31C 109.5
H31B C31 H31C 109.5
C18 C32 C34 109.4(3)
C18 C32 C35 110.5(3)
C34 C32 C35 110.0(4)
C18 C32 C33 112.8(3)
C34 C32 C33 107.2(4)
C35 C32 C33 106.8(4)
C32 C33 H33A 109.5
C32 C33 H33B 109.5
H33A C33 H33B 109.5
C32 C33 H33C 109.5
H33A C33 H33C 109.5
H33B C33 H33C 109.5
C32 C34 H34A 109.5
C32 C34 H34B 109.5
H34A C34 H34B 109.5
C32 C34 H34C 109.5
H34A C34 H34C 109.5
H34B C34 H34C 109.5
C32 C35 H35A 109.5
C32 C35 H35B 109.5
H35A C35 H35B 109.5
C32 C35 H35C 109.5
H35A C35 H35C 109.5
H35B C35 H35C 109.5
O3 C36 C41 119.1(3)
O3 C36 C37 123.2(3)
C41 C36 C37 117.7(3)
C38 C37 C36 117.8(4)
C38 C37 C55 120.8(4)
C36 C37 C55 121.4(3)
C37 C38 C39 125.0(4)
C37 C38 H38 117.5
C39 C38 H38 117.5
C40 C39 C38 115.9(4)
C40 C39 C59 121.8(4)
C38 C39 C59 122.3(4)
C39 C40 C41 122.9(4)
C39 C40 H40 118.6
C41 C40 H40 118.6
C40 C41 C36 120.5(4)
C40 C41 C42 118.9(4)
C36 C41 C42 120.4(3)
C41 C42 N3 116.3(3)
C41 C42 H42A 108.2
N3 C42 H42A 108.2
C41 C42 H42B 108.2
N3 C42 H42B 108.2
H42A C42 H42B 107.4
N3 C43 C44 117.0(3)
N3 C43 H43A 108.0
C44 C43 H43A 108.0
N3 C43 H43B 108.0
C44 C43 H43B 108.0
H43A C43 H43B 107.3
C45 C44 C43 116.8(3)
C45 C44 H44A 108.1
C43 C44 H44A 108.1
C45 C44 H44B 108.1
C43 C44 H44B 108.1
H44A C44 H44B 107.3
N4 C45 C44 115.8(3)
N4 C45 H45A 108.3
C44 C45 H45A 108.3
N4 C45 H45B 108.3
C44 C45 H45B 108.3
H45A C45 H45B 107.4
N3 C46 C47 120.1(3)
N3 C46 H46A 107.3
C47 C46 H46A 107.3
N3 C46 H46B 107.3
C47 C46 H46B 107.3
H46A C46 H46B 106.9
N4 C47 C46 110.5(3)
N4 C47 H47A 109.6
C46 C47 H47A 109.6
N4 C47 H47B 109.6
C46 C47 H47B 109.6
H47A C47 H47B 108.1
N4 C48 C49 113.9(3)
N4 C48 H48A 108.8
C49 C48 H48A 108.8
N4 C48 H48B 108.8
C49 C48 H48B 108.8
H48A C48 H48B 107.7
C50 C49 C54 120.6(3)
C50 C49 C48 119.1(3)
C54 C49 C48 120.3(3)
C49 C50 C51 122.5(4)
C49 C50 H50 118.8
C51 C50 H50 118.8
C50 C51 C52 116.2(4)
C50 C51 C66 123.0(4)
C52 C51 C66 120.7(4)
C53 C52 C51 124.2(4)
C53 C52 H52 117.9
C51 C52 H52 117.9
C52 C53 C54 118.6(3)
C52 C53 C73 120.6(3)
C54 C53 C73 120.7(3)
O4 C54 C49 119.4(3)
O4 C54 C53 122.8(3)
C49 C54 C53 117.8(3)
C57 C55 C58 107.0(5)
C57 C55 C37 111.1(4)
C58 C55 C37 112.4(4)
C57 C55 C56 110.4(5)
C58 C55 C56 107.6(4)
C37 C55 C56 108.3(4)
C55 C56 H56A 109.5
C55 C56 H56B 109.5
H56A C56 H56B 109.5
C55 C56 H56C 109.5
H56A C56 H56C 109.5
H56B C56 H56C 109.5
C55 C57 H57A 109.5
C55 C57 H57B 109.5
H57A C57 H57B 109.5
C55 C57 H57C 109.5
H57A C57 H57C 109.5
H57B C57 H57C 109.5
C55 C58 H58A 109.5
C55 C58 H58B 109.5
H58A C58 H58B 109.5
C55 C58 H58C 109.5
H58A C58 H58C 109.5
H58B C58 H58C 109.5
C65 C59 C61 134.4(10)
C65 C59 C60 51.6(12)
C61 C59 C60 112.5(10)
C65 C59 C39 113.2(9)
C61 C59 C39 112.1(7)
C60 C59 C39 113.5(5)
C65 C59 C64 120.0(19)
C61 C59 C64 33.8(15)
C60 C59 C64 133.3(12)
C39 C59 C64 110.9(11)
C65 C59 C62 52.9(13)
C61 C59 C62 107.1(9)
C60 C59 C62 102.7(9)
C39 C59 C62 108.3(5)
C64 C59 C62 75.9(17)
C65 C59 C63 108.0(14)
C61 C59 C63 66.8(10)
C60 C59 C63 57.1(9)
C39 C59 C63 102.0(7)
C64 C59 C63 100.3(17)
C62 C59 C63 148.8(8)
C59 C60 H60A 109.5
C59 C60 H60B 109.5
C59 C60 H60C 109.5
C59 C61 H61A 109.5
C59 C61 H61B 109.5
C59 C61 H61C 109.5
C59 C62 H62A 109.5
C59 C62 H62B 109.5
C59 C62 H62C 109.5
C59 C63 H63A 109.5
C59 C63 H63B 109.5
H63A C63 H63B 109.5
C59 C63 H63C 109.5
H63A C63 H63C 109.5
H63B C63 H63C 109.5
C59 C64 H64A 109.5
C59 C64 H64B 109.5
H64A C64 H64B 109.5
C59 C64 H64C 109.5
H64A C64 H64C 109.5
H64B C64 H64C 109.5
C59 C65 H65A 109.5
C59 C65 H65B 109.5
H65A C65 H65B 109.5
C59 C65 H65C 109.5
H65A C65 H65C 109.5
H65B C65 H65C 109.5
C71 C66 C67 132.9(15)
C71 C66 C51 115.8(14)
C67 C66 C51 110.8(4)
C71 C66 C68 46.1(18)
C67 C66 C68 110.1(6)
C51 C66 C68 111.5(4)
C71 C66 C69 60.9(18)
C67 C66 C69 110.3(5)
C51 C66 C69 108.0(4)
C68 C66 C69 106.1(5)
C71 C66 C72 114.7(19)
C67 C66 C72 49.4(14)
C51 C66 C72 111.2(10)
C68 C66 C72 137.1(10)
C69 C66 C72 63.3(14)
C71 C66 C70 111(2)
C67 C66 C70 50.6(12)
C51 C66 C70 102.9(11)
C68 C66 C70 67.5(12)
C69 C66 C70 148.4(12)
C72 C66 C70 99.4(18)
C66 C67 H67A 109.5
C66 C67 H67B 109.5
C66 C67 H67C 109.5
C66 C68 H68A 109.5
C66 C68 H68B 109.5
C66 C68 H68C 109.5
C66 C69 H69A 109.5
C66 C69 H69B 109.5
C66 C69 H69C 109.5
C66 C70 H70A 109.5
C66 C70 H70B 109.5
C66 C70 H70C 109.5
C66 C71 H71A 109.5
C66 C71 H71B 109.5
C66 C71 H71C 109.5
C66 C72 H72A 109.5
C66 C72 H72B 109.5
C66 C72 H72C 109.5
C76 C73 C74 107.6(3)
C76 C73 C75 108.8(4)
C74 C73 C75 106.9(3)
C76 C73 C53 111.1(3)
C74 C73 C53 112.5(3)
C75 C73 C53 109.7(3)
C73 C74 H74A 109.5
C73 C74 H74B 109.5
H74A C74 H74B 109.5
C73 C74 H74C 109.5
H74A C74 H74C 109.5
H74B C74 H74C 109.5
C73 C75 H75A 109.5
C73 C75 H75B 109.5
H75A C75 H75B 109.5
C73 C75 H75C 109.5
H75A C75 H75C 109.5
H75B C75 H75C 109.5
C73 C76 H76A 109.5
C73 C76 H76B 109.5
H76A C76 H76B 109.5
C73 C76 H76C 109.5
H76A C76 H76C 109.5
H76B C76 H76C 109.5
O5 C77 C78 106.8(5)
O5 C77 H77A 110.4
C78 C77 H77A 110.4
O5 C77 H77B 110.4
C78 C77 H77B 110.4
H77A C77 H77B 108.6
C77 C78 C79 103.6(5)
C77 C78 H78A 111.0
C79 C78 H78A 111.0
C77 C78 H78B 111.0
C79 C78 H78B 111.0
H78A C78 H78B 109.0
C80 C79 C78 105.0(6)
C80 C79 H79A 110.7
C78 C79 H79A 110.7
C80 C79 H79B 110.7
C78 C79 H79B 110.7
H79A C79 H79B 108.8
O5 C80 C79 107.7(5)
O5 C80 H80A 110.2
C79 C80 H80A 110.2
O5 C80 H80B 110.2
C79 C80 H80B 110.2
H80A C80 H80B 108.5
O6 C81 C82 106.3(4)
O6 C81 H81A 110.5
C82 C81 H81A 110.5
O6 C81 H81B 110.5
C82 C81 H81B 110.5
H81A C81 H81B 108.7
C83 C82 C81 103.0(4)
C83 C82 H82A 111.2
C81 C82 H82A 111.2
C83 C82 H82B 111.2
C81 C82 H82B 111.2
H82A C82 H82B 109.1
C84 C83 C82 102.7(4)
C84 C83 H83A 111.2
C82 C83 H83A 111.2
C84 C83 H83B 111.2
C82 C83 H83B 111.2
H83A C83 H83B 109.1
O6 C84 C83 105.5(4)
O6 C84 H84A 110.6
C83 C84 H84A 110.6
O6 C84 H84B 110.6
C83 C84 H84B 110.6
H84A C84 H84B 108.8
O7 C85 C86 106.6(4)
O7 C85 H85A 110.4
C86 C85 H85A 110.4
O7 C85 H85B 110.4
C86 C85 H85B 110.4
H85A C85 H85B 108.6
C87 C86 C85 104.1(4)
C87 C86 H86A 110.9
C85 C86 H86A 110.9
C87 C86 H86B 110.9
C85 C86 H86B 110.9
H86A C86 H86B 109.0
C86 C87 C88 106.8(4)
C86 C87 H87A 110.4
C88 C87 H87A 110.4
C86 C87 H87B 110.4
C88 C87 H87B 110.4
H87A C87 H87B 108.6
O7 C88 C87 105.0(4)
O7 C88 H88A 110.7
C87 C88 H88A 110.7
O7 C88 H88B 110.7
C87 C88 H88B 110.7
H88A C88 H88B 108.8
C90 C89 H89A 109.5
C90 C89 H89B 109.5
H89A C89 H89B 109.5
C90 C89 H89C 109.5
H89A C89 H89C 109.5
H89B C89 H89C 109.5
C95 C90 C91 117.5(5)
C95 C90 C89 122.1(6)
C91 C90 C89 120.4(6)
C92 C91 C90 120.3(6)
C92 C91 H91 119.8
C90 C91 H91 119.8
C91 C92 C93 119.1(7)
C91 C92 H92 120.4
C93 C92 H92 120.4
C94 C93 C92 120.5(6)
C94 C93 H93 119.8
C92 C93 H93 119.8
C95 C94 C93 119.4(7)
C95 C94 H94 120.3
C93 C94 H94 120.3
C94 C95 C90 123.1(6)
C94 C95 H95 118.4
C90 C95 H95 118.4
C97 C96 H96A 109.5
C97 C96 H96B 109.5
H96A C96 H96B 109.5
C97 C96 H96C 109.5
H96A C96 H96C 109.5
H96B C96 H96C 109.5
C98 C97 C102 117.0(5)
C98 C97 C96 121.0(6)
C102 C97 C96 122.0(6)
C99 C98 C97 121.8(6)
C99 C98 H98 119.1
C97 C98 H98 119.1
C100 C99 C98 121.1(6)
C100 C99 H99 119.4
C98 C99 H99 119.4
C99 C100 C101 118.3(5)
C99 C100 H100 120.9
C101 C100 H100 120.9
C100 C101 C102 120.9(6)
C100 C101 H101 119.5
C102 C101 H101 119.5
C101 C102 C97 120.9(5)
C101 C102 H102 119.5
C97 C102 H102 119.5
O1 Li1 O3 100.0(4)
O1 Li1 O5 130.5(4)
O3 Li1 O5 125.5(4)
O1 Li1 Li2 50.3(2)
O3 Li1 Li2 50.0(2)
O5 Li1 Li2 158.3(5)
O3 Li2 O1 93.0(3)
O3 Li2 N1 118.7(3)
O1 Li2 N1 95.5(3)
O3 Li2 N3 94.3(3)
O1 Li2 N3 123.4(3)
N1 Li2 N3 128.0(3)
O3 Li2 Li1 47.3(2)
O1 Li2 Li1 46.0(2)
N1 Li2 Li1 118.6(3)
N3 Li2 Li1 113.4(3)
O4 Li3 O2 94.6(3)
O4 Li3 N2 124.0(3)
O2 Li3 N2 99.3(3)
O4 Li3 N4 95.1(3)
O2 Li3 N4 117.4(3)
N2 Li3 N4 124.0(3)
O4 Li3 Li4 47.8(2)
O2 Li3 Li4 47.1(2)
N2 Li3 Li4 126.4(3)
N4 Li3 Li4 109.5(3)
O2 Li4 O4 94.8(3)
O2 Li4 O6 110.2(3)
O4 Li4 O6 118.5(4)
O2 Li4 O7 130.3(4)
O4 Li4 O7 107.5(3)
O6 Li4 O7 97.3(3)
O2 Li4 Li3 47.9(2)
O4 Li4 Li3 47.3(2)
O6 Li4 Li3 132.1(4)
O7 Li4 Li3 129.9(4)

loop_
_geom_bond_atom_site_label_1
_geom_bond_atom_site_label_2
_geom_bond_distance
O1 C1 1.333(5)
O1 Li1 1.804(8)
O1 Li2 1.932(7)
O2 C19 1.332(4)
O2 Li4 1.899(7)
O2 Li3 1.924(7)
O3 C36 1.328(5)
O3 Li1 1.849(8)
O3 Li2 1.925(7)
O4 C54 1.333(4)
O4 Li3 1.905(7)
O4 Li4 1.922(7)
O5 C80 1.430(6)
O5 C77 1.436(7)
O5 Li1 1.932(8)
O6 C84 1.442(5)
O6 C81 1.452(5)
O6 Li4 2.009(7)
O7 C88 1.432(5)
O7 C85 1.437(5)
O7 Li4 2.085(7)
N1 C8 1.478(4)
N1 C11 1.487(5)
N1 C7 1.500(5)
N1 Li2 2.268(8)
N2 C12 1.478(5)
N2 C10 1.493(5)
N2 C13 1.509(5)
N2 Li3 2.256(7)
N3 C46 1.478(5)
N3 C43 1.494(5)
N3 C42 1.514(5)
N3 Li2 2.295(7)
N4 C47 1.483(5)
N4 C45 1.487(5)
N4 C48 1.495(5)
N4 Li3 2.304(7)
C1 C2 1.429(5)
C1 C6 1.432(5)
C2 C3 1.395(5)
C2 C20 1.548(5)
C3 C4 1.402(6)
C3 H3 0.9500
C4 C5 1.398(6)
C4 C24 1.531(6)
C5 C6 1.396(5)
C5 H5 0.9500
C6 C7 1.504(5)
C7 H7A 0.9900
C7 H7B 0.9900
C8 C9 1.529(5)
C8 H8A 0.9900
C8 H8B 0.9900
C9 C10 1.525(6)
C9 H9A 0.9900
C9 H9B 0.9900
C10 H10A 0.9900
C10 H10B 0.9900
C11 C12 1.537(5)
C11 H11A 0.9900
C11 H11B 0.9900
C12 H12A 0.9900
C12 H12B 0.9900
C13 C14 1.505(5)
C13 H13A 0.9900
C13 H13B 0.9900
C14 C15 1.383(5)
C14 C19 1.443(5)
C15 C16 1.382(6)
C15 H15 0.9500
C16 C17 1.405(6)
C16 C28 1.548(5)
C17 C18 1.411(5)
C17 H17 0.9500
C18 C19 1.425(5)
C18 C32 1.540(6)
C20 C21 1.542(6)
C20 C22 1.545(6)
C20 C23 1.548(6)
C21 H21A 0.9800
C21 H21B 0.9800
C21 H21C 0.9800
C22 H22A 0.9800
C22 H22B 0.9800
C22 H22C 0.9800
C23 H23A 0.9800
C23 H23B 0.9800
C23 H23C 0.9800
C24 C25 1.518(7)
C24 C27 1.545(7)
C24 C26 1.547(7)
C25 H25A 0.9800
C25 H25B 0.9800
C25 H25C 0.9800
C26 H26A 0.9800
C26 H26B 0.9800
C26 H26C 0.9800
C27 H27A 0.9800
C27 H27B 0.9800
C27 H27C 0.9800
C28 C31 1.537(7)
C28 C30 1.539(7)
C28 C29 1.552(7)
C29 H29A 0.9800
C29 H29B 0.9800
C29 H29C 0.9800
C30 H30A 0.9800
C30 H30B 0.9800
C30 H30C 0.9800
C31 H31A 0.9800
C31 H31B 0.9800
C31 H31C 0.9800
C32 C34 1.548(6)
C32 C35 1.549(6)
C32 C33 1.551(6)
C33 H33A 0.9800
C33 H33B 0.9800
C33 H33C 0.9800
C34 H34A 0.9800
C34 H34B 0.9800
C34 H34C 0.9800
C35 H35A 0.9800
C35 H35B 0.9800
C35 H35C 0.9800
C36 C41 1.423(5)
C36 C37 1.444(5)
C37 C38 1.397(6)
C37 C55 1.552(6)
C38 C39 1.402(6)
C38 H38 0.9500
C39 C40 1.381(6)
C39 C59 1.541(6)
C40 C41 1.405(6)
C40 H40 0.9500
C41 C42 1.495(5)
C42 H42A 0.9900
C42 H42B 0.9900
C43 C44 1.533(6)
C43 H43A 0.9900
C43 H43B 0.9900
C44 C45 1.522(5)
C44 H44A 0.9900
C44 H44B 0.9900
C45 H45A 0.9900
C45 H45B 0.9900
C46 C47 1.533(5)
C46 H46A 0.9900
C46 H46B 0.9900
C47 H47A 0.9900
C47 H47B 0.9900
C48 C49 1.508(5)
C48 H48A 0.9900
C48 H48B 0.9900
C49 C50 1.392(5)
C49 C54 1.424(5)
C50 C51 1.396(6)
C50 H50 0.9500
C51 C52 1.400(6)
C51 C66 1.542(6)
C52 C53 1.393(5)
C52 H52 0.9500
C53 C54 1.433(5)
C53 C73 1.556(5)
C55 C57 1.512(8)
C55 C58 1.514(6)
C55 C56 1.553(7)
C56 H56A 0.9800
C56 H56B 0.9800
C56 H56C 0.9800
C57 H57A 0.9800
C57 H57B 0.9800
C57 H57C 0.9800
C58 H58A 0.9800
C58 H58B 0.9800
C58 H58C 0.9800
C59 C65 1.39(2)
C59 C61 1.465(15)
C59 C60 1.537(12)
C59 C64 1.56(3)
C59 C62 1.609(12)
C59 C63 1.747(19)
C60 H60A 0.9800
C60 H60B 0.9800
C60 H60C 0.9800
C61 H61A 0.9800
C61 H61B 0.9800
C61 H61C 0.9800
C62 H62A 0.9800
C62 H62B 0.9800
C62 H62C 0.9800
C63 H63A 0.9800
C63 H63B 0.9800
C63 H63C 0.9800
C64 H64A 0.9800
C64 H64B 0.9800
C64 H64C 0.9800
C65 H65A 0.9800
C65 H65B 0.9800
C65 H65C 0.9800
C66 C71 1.33(3)
C66 C67 1.491(9)
C66 C68 1.559(9)
C66 C69 1.562(8)
C66 C72 1.60(3)
C66 C70 1.68(3)
C67 H67A 0.9800
C67 H67B 0.9800
C67 H67C 0.9800
C68 H68A 0.9800
C68 H68B 0.9800
C68 H68C 0.9800
C69 H69A 0.9800
C69 H69B 0.9800
C69 H69C 0.9800
C70 H70A 0.9800
C70 H70B 0.9800
C70 H70C 0.9800
C71 H71A 0.9800
C71 H71B 0.9800
C71 H71C 0.9800
C72 H72A 0.9800
C72 H72B 0.9800
C72 H72C 0.9800
C73 C76 1.532(6)
C73 C74 1.544(5)
C73 C75 1.545(5)
C74 H74A 0.9800
C74 H74B 0.9800
C74 H74C 0.9800
C75 H75A 0.9800
C75 H75B 0.9800
C75 H75C 0.9800
C76 H76A 0.9800
C76 H76B 0.9800
C76 H76C 0.9800
C77 C78 1.501(8)
C77 H77A 0.9900
C77 H77B 0.9900
C78 C79 1.517(10)
C78 H78A 0.9900
C78 H78B 0.9900
C79 C80 1.445(9)
C79 H79A 0.9900
C79 H79B 0.9900
C80 H80A 0.9900
C80 H80B 0.9900
C81 C82 1.531(7)
C81 H81A 0.9900
C81 H81B 0.9900
C82 C83 1.518(8)
C82 H82A 0.9900
C82 H82B 0.9900
C83 C84 1.507(8)
C83 H83A 0.9900
C83 H83B 0.9900
C84 H84A 0.9900
C84 H84B 0.9900
C85 C86 1.509(7)
C85 H85A 0.9900
C85 H85B 0.9900
C86 C87 1.480(8)
C86 H86A 0.9900
C86 H86B 0.9900
C87 C88 1.519(7)
C87 H87A 0.9900
C87 H87B 0.9900
C88 H88A 0.9900
C88 H88B 0.9900
C89 C90 1.517(8)
C89 H89A 0.9800
C89 H89B 0.9800
C89 H89C 0.9800
C90 C95 1.372(8)
C90 C91 1.393(8)
C91 C92 1.388(10)
C91 H91 0.9500
C92 C93 1.390(12)
C92 H92 0.9500
C93 C94 1.361(11)
C93 H93 0.9500
C94 C95 1.350(9)
C94 H94 0.9500
C95 H95 0.9500
C96 C97 1.507(8)
C96 H96A 0.9800
C96 H96B 0.9800
C96 H96C 0.9800
C97 C98 1.385(8)
C97 C102 1.403(8)
C98 C99 1.382(8)
C98 H98 0.9500
C99 C100 1.379(9)
C99 H99 0.9500
C100 C101 1.382(8)
C100 H100 0.9500
C101 C102 1.394(8)
C101 H101 0.9500
C102 H102 0.9500
Li1 Li2 2.495(10)
Li3 Li4 2.583(9)

loop_
_platon_squeeze_void_nr
_platon_squeeze_void_average_x
_platon_squeeze_void_average_y
_platon_squeeze_void_average_z
_platon_squeeze_void_volume
_platon_squeeze_void_count_electrons
_platon_squeeze_void_content
1 0.043 0.488 0.250 406 59 '1 toluene '
2 -0.013 0.512 0.750 407 60 '1 toluene '
